data_7048975
loop_
_publ_author_name
'Furan, Sinas'
'Hupf, Emanuel'
'Boidol, Julian'
'Br\"unig, Julian'
'Lork, Enno'
'Mebs, Stefan'
'Beckmann, Jens'

_publ_section_title
;
 Transition metal complexes of antimony centered ligands based upon
 acenaphthyl scaffolds. Coordination non-innocent or not?
;
_journal_issue 14
_journal_name_full 'Dalton transactions (Cambridge, England : 2003)'
_journal_page_first 4504
_journal_page_last 4513
_journal_paper_doi 10.1039/c9dt00088g
_journal_volume 48
_journal_year 2019
_chemical_formula_moiety 'C48 H36 Cl3 P2 Pt Sb, C H2 Cl2'
_chemical_formula_sum 'C49 H38 Cl5 P2 Pt Sb'
_chemical_formula_weight 1182.82
_space_group_crystal_system triclinic
_space_group_IT_number 2
_space_group_name_Hall '-P 1'
_space_group_name_H-M_alt 'P -1'
_symmetry_space_group_name_Hall '-P 1'
_symmetry_space_group_name_H-M 'P -1'
_atom_sites_solution_hydrogens geom
_audit_creation_date 2019-01-25
_audit_creation_method
;
Olex2 1.2
(compiled 2018.05.29 svn.r3508 for OlexSys, GUI svn.r5506)
;
_audit_update_record
;
2019-02-05 deposited with the CCDC.
2019-02-07 downloaded from the CCDC.
;
_cell_angle_alpha 71.5210(10)
_cell_angle_beta 85.8310(10)
_cell_angle_gamma 63.6130(10)
_cell_formula_units_Z 2
_cell_length_a 11.8968(3)
_cell_length_b 11.9863(3)
_cell_length_c 18.9047(4)
_cell_measurement_reflns_used 9629
_cell_measurement_temperature 100.0
_cell_measurement_theta_max 30.02
_cell_measurement_theta_min 2.31
_cell_volume 2283.02(10)
_computing_molecular_graphics 'Olex2 (Dolomanov et al., 2009)'
_computing_publication_material 'Olex2 (Dolomanov et al., 2009)'
_computing_structure_refinement 'XL (Sheldrick, 2008)'
_diffrn_ambient_temperature 100.0
_diffrn_detector 'Bruker PHOTON area detector'
_diffrn_detector_area_resol_mean 7.9
_diffrn_detector_type 'CMOS area detector'
_diffrn_measured_fraction_theta_full 0.999
_diffrn_measured_fraction_theta_max 0.999
_diffrn_measurement_device 'three-circle diffractometer'
_diffrn_measurement_device_type 'Bruker D8 Venture area detector'
_diffrn_measurement_method '\f and \w scans'
_diffrn_radiation_monochromator 'mirror optics'
_diffrn_radiation_probe x-ray
_diffrn_radiation_type MoK\a
_diffrn_radiation_wavelength 0.71073
_diffrn_reflns_av_R_equivalents 0.1076
_diffrn_reflns_av_unetI/netI 0.0360
_diffrn_reflns_Laue_measured_fraction_full 0.999
_diffrn_reflns_Laue_measured_fraction_max 0.999
_diffrn_reflns_limit_h_max 16
_diffrn_reflns_limit_h_min -16
_diffrn_reflns_limit_k_max 16
_diffrn_reflns_limit_k_min -16
_diffrn_reflns_limit_l_max 26
_diffrn_reflns_limit_l_min -26
_diffrn_reflns_number 144761
_diffrn_reflns_point_group_measured_fraction_full 0.999
_diffrn_reflns_point_group_measured_fraction_max 0.999
_diffrn_reflns_theta_full 25.242
_diffrn_reflns_theta_max 30.067
_diffrn_reflns_theta_min 2.279
_diffrn_source 'microfocus sealed X-ray tube'
_diffrn_source_type 'Incoatec I\ms'
_diffrn_standards_number 0
_exptl_absorpt_coefficient_mu 4.049
_exptl_absorpt_correction_T_max 0.7461
_exptl_absorpt_correction_T_min 0.5453
_exptl_absorpt_correction_type multi-scan
_exptl_absorpt_process_details
'SADABS-2016/2 (Bruker,2016/2) was used for absorption correction. wR2(int) was 0.0984 before and 0.0449 after correction. The Ratio of minimum to maximum transmission is 0.7309. The \l/2 correction factor is Not present.'
_exptl_crystal_colour colourless
_exptl_crystal_colour_primary colourless
_exptl_crystal_density_diffrn 1.721
_exptl_crystal_description plate
_exptl_crystal_F_000 1152
_exptl_crystal_size_max 0.5
_exptl_crystal_size_mid 0.11
_exptl_crystal_size_min 0.05
_refine_diff_density_max 2.654
_refine_diff_density_min -1.741
_refine_diff_density_rms 0.154
_refine_ls_extinction_method none
_refine_ls_goodness_of_fit_ref 1.068
_refine_ls_hydrogen_treatment constr
_refine_ls_matrix_type full
_refine_ls_number_parameters 551
_refine_ls_number_reflns 13398
_refine_ls_number_restraints 0
_refine_ls_restrained_S_all 1.068
_refine_ls_R_factor_all 0.0326
_refine_ls_R_factor_gt 0.0294
_refine_ls_shift/su_max 0.002
_refine_ls_shift/su_mean 0.000
_refine_ls_structure_factor_coef Fsqd
_refine_ls_weighting_details 'w=1/[\s^2^(Fo^2^)+(0.0339P)^2^+6.0290P] where P=(Fo^2^+2Fc^2^)/3'
_refine_ls_weighting_scheme calc
_refine_ls_wR_factor_gt 0.0773
_refine_ls_wR_factor_ref 0.0788
_reflns_Friedel_coverage 0.000
_reflns_number_gt 12488
_reflns_number_total 13398
_reflns_threshold_expression 'I > 2\s(I)'
_cod_data_source_file c9dt00088g2.cif
_cod_data_source_block boidolj150527_0m
_cod_depositor_comments 'Adding full bibliography for 7048972--7048977.cif.'
_cod_database_code 7048975
_shelx_shelxl_version_number 2018/3
_shelx_space_group_comment
;
The symmetry employed for this shelxl refinement is uniquely defined
by the following loop, which should always be used as a source of
symmetry information in preference to the above space-group names.
They are only intended as comments.
;
_shelx_estimated_absorpt_t_max 0.823
_shelx_estimated_absorpt_t_min 0.237
_olex2_refinement_description
;
1. Fixed Uiso
 At 1.2 times of:
  All C(H) groups, All C(H,H) groups
2.a Secondary CH2 refined with riding coordinates:
 C3(H3A,H3B), C4(H4A,H4B), C2(H2A,H2B), C1(H1A,H1B), C5(H5A,H5B)
2.b Aromatic/amide H refined with riding coordinates and stretchable bonds:
 C25(H25), C42(H42), C41(H41), C35(H35), C31(H31), C11(H11), C46(H46),
 C17(H17), C21(H21), C47(H47), C16(H16), C24(H24), C12(H12), C32(H32), C33(H33),
  C34(H34), C65(H65), C23(H23), C22(H22), C61(H61), C64(H64), C62(H62),
 C63(H63), C55(H55), C51(H51), C54(H54), C53(H53), C52(H52)
;
_olex2_submission_special_instructions 'No special instructions were received'

loop_
_space_group_symop_operation_xyz
'x, y, z'
'-x, -y, -z'

loop_
_atom_site_label
_atom_site_type_symbol
_atom_site_fract_x
_atom_site_fract_y
_atom_site_fract_z
_atom_site_U_iso_or_equiv
_atom_site_adp_type
_atom_site_occupancy
_atom_site_site_symmetry_order
_atom_site_calc_flag
_atom_site_refinement_flags_posn
Pt1 Pt 0.86745(2) 0.25686(2) 0.26729(2) 0.00924(4) Uani 1 1 d .
Sb1 Sb 0.64241(2) 0.32500(2) 0.27901(2) 0.00840(4) Uani 1 1 d .
Cl2 Cl 0.56579(7) 0.53606(6) 0.17103(4) 0.01434(12) Uani 1 1 d .
P1 P 0.85490(7) 0.40513(7) 0.32544(4) 0.00970(12) Uani 1 1 d .
P2 P 0.85898(6) 0.14640(7) 0.18860(4) 0.00936(12) Uani 1 1 d .
Cl1 Cl 0.67255(7) 0.12439(7) 0.39085(4) 0.01736(13) Uani 1 1 d .
C49 C 0.6191(3) 0.1354(3) 0.21087(15) 0.0105(5) Uani 1 1 d .
C45 C 0.5953(3) -0.0464(3) 0.18668(17) 0.0138(5) Uani 1 1 d .
C48 C 0.7509(3) 0.0719(3) 0.19931(16) 0.0113(5) Uani 1 1 d .
C20 C 0.9228(3) 0.3235(3) 0.42213(16) 0.0122(5) Uani 1 1 d .
C25 C 0.9110(3) 0.3935(3) 0.47106(17) 0.0150(5) Uani 1 1 d .
H25 H 0.863(2) 0.489(4) 0.4546(7) 0.018 Uiso 1 1 calc GR
C18 C 0.7065(3) 0.5423(3) 0.33366(16) 0.0117(5) Uani 1 1 d .
C40 C 0.5487(3) 0.2543(3) 0.22879(15) 0.0104(5) Uani 1 1 d .
C19 C 0.5921(3) 0.5323(3) 0.35438(15) 0.0108(5) Uani 1 1 d .
C42 C 0.3494(3) 0.2434(3) 0.21901(16) 0.0131(5) Uani 1 1 d .
H42 H 0.265(4) 0.2811(17) 0.21871(16) 0.016 Uiso 1 1 calc GR
C41 C 0.4196(3) 0.3059(3) 0.23060(16) 0.0129(5) Uani 1 1 d .
H41 H 0.3754(19) 0.388(3) 0.2402(4) 0.015 Uiso 1 1 calc GR
C14 C 0.5055(3) 0.6272(3) 0.38537(15) 0.0114(5) Uani 1 1 d .
C15 C 0.5199(3) 0.7355(3) 0.38994(16) 0.0139(5) Uani 1 1 d .
C35 C 0.9218(3) 0.5410(3) 0.19611(17) 0.0154(5) Uani 1 1 d .
H35 H 0.857(3) 0.5340(4) 0.1714(11) 0.018 Uiso 1 1 calc GR
C31 C 1.0398(3) 0.4965(3) 0.30835(18) 0.0158(5) Uani 1 1 d .
H31 H 1.0584(9) 0.4582(17) 0.362(2) 0.019 Uiso 1 1 calc GR
C30 C 0.9468(3) 0.4870(3) 0.27392(16) 0.0123(5) Uani 1 1 d .
C10 C 0.5506(3) 0.4402(3) 0.34760(15) 0.0111(5) Uani 1 1 d .
C11 C 0.4430(3) 0.4378(3) 0.37833(16) 0.0139(5) Uani 1 1 d .
H11 H 0.4205(10) 0.373(3) 0.3748(2) 0.017 Uiso 1 1 calc GR
C46 C 0.7214(3) -0.1083(3) 0.17955(19) 0.0172(6) Uani 1 1 d .
H46 H 0.7583(16) -0.192(4) 0.1709(4) 0.021 Uiso 1 1 calc GR
C17 C 0.7165(3) 0.6520(3) 0.33682(17) 0.0140(5) Uani 1 1 d .
H17 H 0.785(3) 0.6605(5) 0.3214(7) 0.017 Uiso 1 1 calc GR
C21 C 0.9881(3) 0.1868(3) 0.44732(18) 0.0173(6) Uani 1 1 d .
H21 H 0.9941(4) 0.143(2) 0.4174(15) 0.021 Uiso 1 1 calc GR
C47 C 0.7963(3) -0.0473(3) 0.18514(18) 0.0152(5) Uani 1 1 d .
H47 H 0.875(4) -0.0862(19) 0.1794(3) 0.018 Uiso 1 1 calc GR
C44 C 0.5462(3) 0.0731(3) 0.20259(15) 0.0115(5) Uani 1 1 d .
C43 C 0.4147(3) 0.1228(3) 0.20816(16) 0.0132(5) Uani 1 1 d .
C16 C 0.6235(3) 0.7507(3) 0.36327(17) 0.0157(5) Uani 1 1 d .
H16 H 0.6324(5) 0.820(3) 0.36250(17) 0.019 Uiso 1 1 calc GR
C24 C 0.9685(3) 0.3268(3) 0.54343(18) 0.0192(6) Uani 1 1 d .
H24 H 0.9624(4) 0.372(2) 0.5747(16) 0.023 Uiso 1 1 calc GR
C12 C 0.3646(3) 0.5279(3) 0.41496(17) 0.0161(6) Uani 1 1 d .
H12 H 0.295(3) 0.5209(4) 0.4378(10) 0.019 Uiso 1 1 calc GR
C13 C 0.3941(3) 0.6258(3) 0.41578(16) 0.0143(5) Uani 1 1 d .
C32 C 1.1063(3) 0.5614(3) 0.2657(2) 0.0195(6) Uani 1 1 d .
H32 H 1.164(3) 0.5689(5) 0.2878(11) 0.023 Uiso 1 1 calc GR
C33 C 1.0820(3) 0.6142(3) 0.1890(2) 0.0213(6) Uani 1 1 d .
H33 H 1.129(2) 0.658(2) 0.1597(14) 0.026 Uiso 1 1 calc GR
C34 C 0.9895(3) 0.6044(3) 0.15420(18) 0.0204(6) Uani 1 1 d .
H34 H 0.9732(9) 0.6396(18) 0.104(3) 0.024 Uiso 1 1 calc GR
C3 C 0.3716(3) 0.0257(3) 0.20077(19) 0.0168(6) Uani 1 1 d .
H3A H 0.301225 0.068877 0.161537 0.020 Uiso 1 1 calc R
H3B H 0.343785 -0.014002 0.248711 0.020 Uiso 1 1 calc R
C60 C 1.0104(3) 0.0212(3) 0.17544(17) 0.0124(5) Uani 1 1 d .
C65 C 1.0897(3) -0.0743(3) 0.23813(18) 0.0160(5) Uani 1 1 d .
H65 H 1.0653(12) -0.0733(3) 0.286(2) 0.019 Uiso 1 1 calc GR
C4 C 0.4893(3) -0.0796(3) 0.17879(18) 0.0168(6) Uani 1 1 d .
H4A H 0.507370 -0.168823 0.212552 0.020 Uiso 1 1 calc R
H4B H 0.476664 -0.075484 0.126665 0.020 Uiso 1 1 calc R
C2 C 0.4094(3) 0.8151(3) 0.42615(18) 0.0191(6) Uani 1 1 d .
H2A H 0.360931 0.904853 0.391171 0.023 Uiso 1 1 calc R
H2B H 0.438304 0.821629 0.471831 0.023 Uiso 1 1 calc R
C1 C 0.3276(3) 0.7399(3) 0.44594(18) 0.0186(6) Uani 1 1 d .
H1A H 0.323363 0.708231 0.500746 0.022 Uiso 1 1 calc R
H1B H 0.241056 0.796922 0.421854 0.022 Uiso 1 1 calc R
C23 C 1.0351(3) 0.1911(3) 0.56761(18) 0.0216(6) Uani 1 1 d .
H23 H 1.072(2) 0.149(2) 0.613(2) 0.026 Uiso 1 1 calc GR
C22 C 1.0435(3) 0.1212(3) 0.5198(2) 0.0229(7) Uani 1 1 d .
H22 H 1.089(2) 0.025(5) 0.5373(8) 0.028 Uiso 1 1 calc GR
C61 C 1.0481(3) 0.0200(3) 0.10406(18) 0.0174(6) Uani 1 1 d .
H61 H 0.992(2) 0.088(3) 0.0590(19) 0.021 Uiso 1 1 calc GR
C50 C 0.8093(3) 0.2736(3) 0.09778(16) 0.0138(5) Uani 1 1 d .
C64 C 1.2050(3) -0.1711(3) 0.2291(2) 0.0204(6) Uani 1 1 d .
H64 H 1.261(2) -0.240(3) 0.274(2) 0.024 Uiso 1 1 calc GR
C62 C 1.1649(3) -0.0768(3) 0.0957(2) 0.0227(7) Uani 1 1 d .
H62 H 1.1931(13) -0.0770(3) 0.043(2) 0.027 Uiso 1 1 calc GR
C63 C 1.2425(3) -0.1723(3) 0.1581(2) 0.0226(7) Uani 1 1 d .
H63 H 1.319(4) -0.236(3) 0.1524(4) 0.027 Uiso 1 1 calc GR
C55 C 0.8739(3) 0.3498(3) 0.07512(18) 0.0191(6) Uani 1 1 d .
H55 H 0.938(3) 0.3344(8) 0.1044(15) 0.023 Uiso 1 1 calc GR
C51 C 0.7085(3) 0.2980(3) 0.05175(17) 0.0195(6) Uani 1 1 d .
H51 H 0.660(2) 0.240(2) 0.0685(7) 0.023 Uiso 1 1 calc GR
C54 C 0.8380(4) 0.4500(4) 0.0068(2) 0.0271(7) Uani 1 1 d .
H54 H 0.881(2) 0.499(3) -0.0082(8) 0.033 Uiso 1 1 calc GR
C53 C 0.7376(4) 0.4753(4) -0.0384(2) 0.0309(8) Uani 1 1 d .
H53 H 0.7158(14) 0.537(4) -0.079(3) 0.037 Uiso 1 1 calc GR
C52 C 0.6726(4) 0.3998(4) -0.01651(19) 0.0270(7) Uani 1 1 d .
H52 H 0.602(4) 0.4176(10) -0.0485(16) 0.032 Uiso 1 1 calc GR
Cl5 Cl 0.5149(2) 0.1552(2) 0.00325(8) 0.0760(5) Uani 1 1 d .
Cl4 Cl 0.25410(19) 0.19984(18) 0.00545(10) 0.0754(5) Uani 1 1 d .
C5 C 0.3570(7) 0.2418(9) -0.0332(6) 0.099(3) Uani 1 1 d .
H5A H 0.328407 0.334336 -0.035729 0.119 Uiso 1 1 calc R
H5B H 0.356012 0.241342 -0.085377 0.119 Uiso 1 1 calc R
Cl3 Cl 1.08856(6) 0.18225(7) 0.26664(4) 0.01256(12) Uani 1 1 d .

loop_
_atom_site_aniso_label
_atom_site_aniso_U_11
_atom_site_aniso_U_22
_atom_site_aniso_U_33
_atom_site_aniso_U_23
_atom_site_aniso_U_13
_atom_site_aniso_U_12
Pt1 0.00732(5) 0.01010(5) 0.01195(5) -0.00609(4) 0.00107(4) -0.00360(4)
Sb1 0.00728(8) 0.00857(8) 0.00982(8) -0.00433(6) 0.00022(6) -0.00291(6)
Cl2 0.0167(3) 0.0102(3) 0.0121(3) -0.0014(2) -0.0016(2) -0.0036(2)
P1 0.0093(3) 0.0102(3) 0.0115(3) -0.0055(2) 0.0008(2) -0.0046(2)
P2 0.0088(3) 0.0094(3) 0.0106(3) -0.0048(2) 0.0011(2) -0.0036(2)
Cl1 0.0233(3) 0.0117(3) 0.0114(3) -0.0005(2) -0.0014(3) -0.0047(3)
C49 0.0117(12) 0.0112(12) 0.0102(11) -0.0036(9) 0.0017(9) -0.0063(10)
C45 0.0153(13) 0.0144(13) 0.0149(13) -0.0065(10) 0.0013(10) -0.0080(11)
C48 0.0096(12) 0.0107(12) 0.0134(12) -0.0052(10) 0.0000(9) -0.0034(10)
C20 0.0118(12) 0.0144(13) 0.0111(12) -0.0036(10) 0.0012(10) -0.0066(10)
C25 0.0139(13) 0.0172(13) 0.0143(13) -0.0071(11) 0.0011(10) -0.0059(11)
C18 0.0116(12) 0.0108(12) 0.0114(12) -0.0045(10) -0.0003(10) -0.0031(10)
C40 0.0108(12) 0.0090(11) 0.0115(12) -0.0040(9) -0.0017(9) -0.0036(10)
C19 0.0119(12) 0.0102(12) 0.0080(11) -0.0030(9) -0.0013(9) -0.0026(10)
C42 0.0105(12) 0.0156(13) 0.0148(13) -0.0064(10) 0.0014(10) -0.0061(10)
C41 0.0117(12) 0.0117(12) 0.0147(13) -0.0053(10) 0.0005(10) -0.0039(10)
C14 0.0124(12) 0.0104(12) 0.0093(11) -0.0038(9) -0.0006(9) -0.0027(10)
C15 0.0175(13) 0.0098(12) 0.0114(12) -0.0043(10) -0.0007(10) -0.0026(10)
C35 0.0166(13) 0.0153(13) 0.0145(13) -0.0053(11) 0.0014(11) -0.0070(11)
C31 0.0154(13) 0.0175(14) 0.0186(14) -0.0090(11) 0.0027(11) -0.0087(11)
C30 0.0134(12) 0.0114(12) 0.0142(13) -0.0058(10) 0.0035(10) -0.0065(10)
C10 0.0113(12) 0.0101(12) 0.0100(11) -0.0041(9) 0.0003(9) -0.0027(10)
C11 0.0135(13) 0.0143(13) 0.0149(13) -0.0060(10) 0.0008(10) -0.0060(11)
C46 0.0165(14) 0.0136(13) 0.0251(15) -0.0109(12) 0.0035(12) -0.0069(11)
C17 0.0142(13) 0.0118(12) 0.0167(13) -0.0062(10) 0.0015(10) -0.0052(11)
C21 0.0186(14) 0.0142(13) 0.0184(14) -0.0044(11) -0.0026(11) -0.0068(11)
C47 0.0121(13) 0.0131(13) 0.0209(14) -0.0078(11) 0.0019(11) -0.0046(11)
C44 0.0130(12) 0.0114(12) 0.0110(12) -0.0037(10) -0.0006(10) -0.0059(10)
C43 0.0138(13) 0.0143(13) 0.0134(12) -0.0047(10) -0.0006(10) -0.0073(11)
C16 0.0212(14) 0.0103(12) 0.0163(13) -0.0060(10) 0.0010(11) -0.0063(11)
C24 0.0177(14) 0.0277(16) 0.0137(13) -0.0093(12) 0.0019(11) -0.0098(13)
C12 0.0122(13) 0.0205(14) 0.0156(13) -0.0079(11) 0.0041(10) -0.0062(11)
C13 0.0138(13) 0.0155(13) 0.0110(12) -0.0069(10) 0.0016(10) -0.0026(11)
C32 0.0171(14) 0.0205(15) 0.0275(16) -0.0115(13) 0.0036(12) -0.0117(12)
C33 0.0210(15) 0.0202(15) 0.0279(17) -0.0096(13) 0.0118(13) -0.0138(13)
C34 0.0251(16) 0.0193(15) 0.0157(14) -0.0048(12) 0.0059(12) -0.0103(13)
C3 0.0149(13) 0.0189(14) 0.0239(15) -0.0110(12) 0.0033(11) -0.0112(12)
C60 0.0098(12) 0.0119(12) 0.0177(13) -0.0072(10) 0.0031(10) -0.0053(10)
C65 0.0144(13) 0.0148(13) 0.0203(14) -0.0053(11) -0.0011(11) -0.0078(11)
C4 0.0172(14) 0.0167(14) 0.0230(15) -0.0103(12) 0.0015(11) -0.0104(12)
C2 0.0229(15) 0.0156(14) 0.0193(14) -0.0107(11) 0.0050(12) -0.0061(12)
C1 0.0176(14) 0.0196(14) 0.0207(15) -0.0140(12) 0.0061(12) -0.0056(12)
C23 0.0202(15) 0.0279(17) 0.0132(14) 0.0018(12) -0.0033(11) -0.0128(13)
C22 0.0235(16) 0.0158(14) 0.0234(16) 0.0021(12) -0.0065(13) -0.0080(13)
C61 0.0150(13) 0.0181(14) 0.0189(14) -0.0099(12) 0.0042(11) -0.0049(11)
C50 0.0130(12) 0.0125(12) 0.0127(12) -0.0051(10) 0.0013(10) -0.0021(10)
C64 0.0139(13) 0.0126(13) 0.0334(18) -0.0068(12) -0.0035(12) -0.0044(11)
C62 0.0182(15) 0.0240(16) 0.0297(17) -0.0172(14) 0.0115(13) -0.0083(13)
C63 0.0103(13) 0.0160(14) 0.043(2) -0.0156(14) 0.0050(13) -0.0037(11)
C55 0.0214(15) 0.0179(14) 0.0192(14) -0.0055(12) 0.0026(12) -0.0102(12)
C51 0.0189(14) 0.0241(16) 0.0136(13) -0.0055(12) -0.0010(11) -0.0080(13)
C54 0.037(2) 0.0236(17) 0.0196(16) -0.0020(13) 0.0070(14) -0.0166(16)
C53 0.036(2) 0.0250(17) 0.0150(15) 0.0020(13) -0.0001(14) -0.0048(15)
C52 0.0246(17) 0.0327(19) 0.0146(14) -0.0033(13) -0.0037(13) -0.0072(15)
Cl5 0.1188(15) 0.1032(13) 0.0377(7) -0.0070(7) -0.0104(8) -0.0843(12)
Cl4 0.0857(12) 0.0646(10) 0.0647(10) 0.0018(8) -0.0190(9) -0.0352(9)
C5 0.062(4) 0.100(6) 0.138(8) -0.092(6) -0.007(5) 0.000(4)
Cl3 0.0032(2) 0.0163(3) 0.0279(4) -0.0180(3) 0.0066(2) -0.0061(2)

loop_
_atom_type_symbol
_atom_type_description
_atom_type_scat_dispersion_real
_atom_type_scat_dispersion_imag
_atom_type_scat_source
C C 0.0033 0.0016 'International Tables Vol C Tables 4.2.6.8 and 6.1.1.4'
H H 0.0000 0.0000 'International Tables Vol C Tables 4.2.6.8 and 6.1.1.4'
Cl Cl 0.1484 0.1585 'International Tables Vol C Tables 4.2.6.8 and 6.1.1.4'
P P 0.1023 0.0942 'International Tables Vol C Tables 4.2.6.8 and 6.1.1.4'
Pt Pt -1.7033 8.3905 'International Tables Vol C Tables 4.2.6.8 and 6.1.1.4'
Sb Sb -0.5866 1.5461 'International Tables Vol C Tables 4.2.6.8 and 6.1.1.4'

loop_
_geom_angle_atom_site_label_1
_geom_angle_atom_site_label_2
_geom_angle_atom_site_label_3
_geom_angle
P1 Pt1 Sb1 88.796(18)
P1 Pt1 Cl3 89.65(2)
P2 Pt1 Sb1 87.900(18)
P2 Pt1 P1 168.36(3)
P2 Pt1 Cl3 94.46(2)
Cl3 Pt1 Sb1 175.327(19)
Pt1 Sb1 Cl2 96.954(17)
Pt1 Sb1 Cl1 94.682(19)
Cl2 Sb1 Cl1 168.36(3)
C40 Sb1 Pt1 119.92(8)
C40 Sb1 Cl2 90.92(8)
C40 Sb1 Cl1 83.03(8)
C40 Sb1 C10 121.01(11)
C10 Sb1 Pt1 118.83(8)
C10 Sb1 Cl2 86.98(8)
C10 Sb1 Cl1 87.64(8)
C20 P1 Pt1 112.02(10)
C20 P1 C18 102.28(13)
C18 P1 Pt1 123.78(9)
C30 P1 Pt1 106.58(9)
C30 P1 C20 107.96(13)
C30 P1 C18 103.16(13)
C48 P2 Pt1 122.50(9)
C60 P2 Pt1 115.22(10)
C60 P2 C48 104.91(13)
C50 P2 Pt1 103.08(10)
C50 P2 C48 104.78(13)
C50 P2 C60 104.44(13)
C40 C49 C48 129.9(3)
C44 C49 C48 116.1(2)
C44 C49 C40 114.0(2)
C46 C45 C44 118.7(3)
C46 C45 C4 131.9(3)
C44 C45 C4 109.3(2)
C49 C48 P2 124.8(2)
C47 C48 P2 116.7(2)
C47 C48 C49 117.9(3)
C25 C20 P1 122.1(2)
C21 C20 P1 118.4(2)
C21 C20 C25 119.5(3)
C24 C25 C20 119.8(3)
C19 C18 P1 124.6(2)
C17 C18 P1 115.6(2)
C17 C18 C19 118.1(3)
C49 C40 Sb1 119.55(19)
C41 C40 Sb1 117.6(2)
C41 C40 C49 121.0(3)
C18 C19 C10 129.7(3)
C14 C19 C18 116.2(3)
C14 C19 C10 114.2(3)
C43 C42 C41 117.7(3)
C40 C41 C42 123.1(3)
C19 C14 C15 124.1(3)
C13 C14 C19 124.4(3)
C13 C14 C15 111.5(3)
C14 C15 C2 109.1(3)
C16 C15 C14 118.8(3)
C16 C15 C2 132.1(3)
C34 C35 C30 119.7(3)
C30 C31 C32 120.0(3)
C35 C30 P1 117.5(2)
C31 C30 P1 122.8(2)
C31 C30 C35 119.7(3)
C19 C10 Sb1 119.2(2)
C11 C10 Sb1 119.5(2)
C11 C10 C19 120.9(3)
C10 C11 C12 122.7(3)
C45 C46 C47 118.6(3)
C18 C17 C16 124.0(3)
C22 C21 C20 120.2(3)
C48 C47 C46 124.3(3)
C45 C44 C49 124.2(3)
C45 C44 C43 111.0(2)
C43 C44 C49 124.8(3)
C42 C43 C44 119.0(3)
C42 C43 C3 131.5(3)
C44 C43 C3 109.5(3)
C15 C16 C17 118.3(3)
C23 C24 C25 120.3(3)
C13 C12 C11 118.0(3)
C14 C13 C1 109.5(3)
C12 C13 C14 119.2(3)
C12 C13 C1 131.3(3)
C33 C32 C31 120.3(3)
C32 C33 C34 119.9(3)
C35 C34 C33 120.3(3)
C43 C3 C4 104.4(2)
C65 C60 P2 119.2(2)
C61 C60 P2 121.1(2)
C61 C60 C65 119.7(3)
C64 C65 C60 119.9(3)
C45 C4 C3 105.0(2)
C15 C2 C1 105.4(2)
C13 C1 C2 104.5(2)
C24 C23 C22 119.9(3)
C21 C22 C23 120.2(3)
C60 C61 C62 119.8(3)
C55 C50 P2 117.6(2)
C55 C50 C51 119.9(3)
C51 C50 P2 122.5(2)
C63 C64 C65 120.4(3)
C63 C62 C61 120.3(3)
C62 C63 C64 119.9(3)
C54 C55 C50 119.8(3)
C52 C51 C50 119.7(3)
C53 C54 C55 120.4(3)
C54 C53 C52 120.3(3)
C53 C52 C51 119.9(3)
Cl4 C5 Cl5 121.5(6)

loop_
_geom_bond_atom_site_label_1
_geom_bond_atom_site_label_2
_geom_bond_distance
Pt1 Sb1 2.4430(2)
Pt1 P1 2.3169(7)
Pt1 P2 2.3163(7)
Pt1 Cl3 2.3729(6)
Sb1 Cl2 2.5190(7)
Sb1 Cl1 2.5499(7)
Sb1 C40 2.090(3)
Sb1 C10 2.091(3)
P1 C20 1.825(3)
P1 C18 1.840(3)
P1 C30 1.817(3)
P2 C48 1.833(3)
P2 C60 1.824(3)
P2 C50 1.819(3)
C49 C48 1.443(4)
C49 C40 1.432(4)
C49 C44 1.417(4)
C45 C46 1.366(4)
C45 C44 1.409(4)
C45 C4 1.511(4)
C48 C47 1.393(4)
C20 C25 1.396(4)
C20 C21 1.394(4)
C25 C24 1.391(4)
C18 C19 1.435(4)
C18 C17 1.391(4)
C40 C41 1.380(4)
C19 C14 1.411(4)
C19 C10 1.435(4)
C42 C41 1.412(4)
C42 C43 1.379(4)
C14 C15 1.411(4)
C14 C13 1.411(4)
C15 C16 1.363(4)
C15 C2 1.508(4)
C35 C30 1.400(4)
C35 C34 1.386(4)
C31 C30 1.387(4)
C31 C32 1.392(4)
C10 C11 1.375(4)
C11 C12 1.414(4)
C46 C47 1.407(4)
C17 C16 1.416(4)
C21 C22 1.385(4)
C44 C43 1.414(4)
C43 C3 1.510(4)
C24 C23 1.385(5)
C12 C13 1.371(4)
C13 C1 1.513(4)
C32 C33 1.380(5)
C33 C34 1.388(5)
C3 C4 1.551(4)
C60 C65 1.395(4)
C60 C61 1.393(4)
C65 C64 1.390(4)
C2 C1 1.553(5)
C23 C22 1.386(5)
C61 C62 1.398(4)
C50 C55 1.392(4)
C50 C51 1.400(4)
C64 C63 1.386(5)
C62 C63 1.385(5)
C55 C54 1.390(5)
C51 C52 1.398(5)
C54 C53 1.383(6)
C53 C52 1.387(6)
Cl5 C5 1.755(8)
Cl4 C5 1.572(10)

loop_
_smtbx_masks_void_nr
_smtbx_masks_void_average_x
_smtbx_masks_void_average_y
_smtbx_masks_void_average_z
_smtbx_masks_void_volume
_smtbx_masks_void_count_electrons
1 0.083 0.125 0.944 7.3 0.5
2 -0.083 0.875 0.056 7.3 0.0
3 0.500 0.000 0.500 159.8 45.5
